data_4505584
loop_
_publ_author_name
'Ahmad, Musheer'
'Sharma, Manish K.'
'Das, Raja'
'Poddar, Pankaj'
'Bharadwaj, Parimal K.'

_publ_section_title
;
 Syntheses, Crystal Structures, and Magnetic Properties of Metal--Organic
 Hybrid Materials of Co(II) Using Flexible and Rigid Nitrogen-Based
 Ditopic Ligands as Spacers
;
_journal_issue 3
_journal_name_full 'Crystal Growth &amp; Design'
_journal_page_first 1571
_journal_paper_doi 10.1021/cg201619x
_journal_volume 12
_journal_year 2012
_chemical_formula_moiety 'C22 H21 Co2 N O11'
_chemical_formula_sum 'C22 H21 Co2 N O11'
_chemical_formula_weight 593.26
_chemical_name_systematic
;
 ?
;
_space_group_IT_number 2
_symmetry_cell_setting triclinic
_symmetry_space_group_name_Hall '-P 1'
_symmetry_space_group_name_H-M 'P -1'
_atom_sites_solution_hydrogens geom
_atom_sites_solution_primary direct
_atom_sites_solution_secondary difmap
_audit_creation_method SHELXL-97
_cell_angle_alpha 97.640(3)
_cell_angle_beta 91.050(5)
_cell_angle_gamma 109.285(2)
_cell_formula_units_Z 2
_cell_length_a 8.005(2)
_cell_length_b 10.744(5)
_cell_length_c 14.402(5)
_cell_measurement_reflns_used 999
_cell_measurement_temperature 100(2)
_cell_measurement_theta_max 2500
_cell_measurement_theta_min 2.03
_cell_volume 1156.2(7)
_computing_cell_refinement 'SAINT 6.45 ( Bruker, 2003)'
_computing_data_collection 'SMART 5.628 (Bruker, 2003)'
_computing_data_reduction 'SAINT 6.45 ( Bruker, 2003)'
_computing_molecular_graphics 'DIAMOND 2.1e'
_computing_structure_refinement 'SHELXL-97 (Sheldrick, 1997)'
_computing_structure_solution SIR-97
_diffrn_ambient_temperature 100(2)
_diffrn_measured_fraction_theta_full 0.981
_diffrn_measured_fraction_theta_max 0.981
_diffrn_measurement_device_type 'BRUKER SMART APEX'
_diffrn_measurement_method /w-scans
_diffrn_radiation_monochromator graphite
_diffrn_radiation_source 'fine-focus sealed tube'
_diffrn_radiation_type MoK\a
_diffrn_radiation_wavelength 0.71069
_diffrn_reflns_av_R_equivalents 0.0222
_diffrn_reflns_av_sigmaI/netI 0.0442
_diffrn_reflns_limit_h_max 9
_diffrn_reflns_limit_h_min -9
_diffrn_reflns_limit_k_max 9
_diffrn_reflns_limit_k_min -12
_diffrn_reflns_limit_l_max 15
_diffrn_reflns_limit_l_min -17
_diffrn_reflns_number 6018
_diffrn_reflns_theta_full 25.00
_diffrn_reflns_theta_max 25.00
_diffrn_reflns_theta_min 2.03
_exptl_absorpt_coefficient_mu 1.499
_exptl_absorpt_correction_T_max 0.8065
_exptl_absorpt_correction_T_min 0.7638
_exptl_absorpt_correction_type empirical
_exptl_absorpt_process_details SADABS
_exptl_crystal_colour Pink
_exptl_crystal_density_diffrn 1.704
_exptl_crystal_density_method 'not measured'
_exptl_crystal_description Block
_exptl_crystal_F_000 604
_exptl_crystal_size_max 0.19
_exptl_crystal_size_mid 0.17
_exptl_crystal_size_min 0.15
_refine_diff_density_max 0.790
_refine_diff_density_min -0.425
_refine_diff_density_rms 0.091
_refine_ls_extinction_method none
_refine_ls_goodness_of_fit_ref 1.060
_refine_ls_hydrogen_treatment refU
_refine_ls_matrix_type full
_refine_ls_number_parameters 347
_refine_ls_number_reflns 3989
_refine_ls_number_restraints 0
_refine_ls_restrained_S_all 1.060
_refine_ls_R_factor_all 0.0419
_refine_ls_R_factor_gt 0.0364
_refine_ls_shift/su_max 0.000
_refine_ls_shift/su_mean 0.000
_refine_ls_structure_factor_coef Fsqd
_refine_ls_weighting_details 'calc w=1/[\s^2^(Fo^2^)+(0.0469P)^2^+1.1325P] where P=(Fo^2^+2Fc^2^)/3'
_refine_ls_weighting_scheme calc
_refine_ls_wR_factor_gt 0.0917
_refine_ls_wR_factor_ref 0.0974
_reflns_number_gt 3473
_reflns_number_total 3989
_reflns_threshold_expression >2sigma(I)
_cod_data_source_file cg201619x_si_002.cif
_cod_data_source_block Compound2
_cod_depositor_comments
;
The following automatic conversions were performed:

'_symmetry_cell_setting' value 'Triclinic' changed to 'triclinic'
according to /home/saulius/struct/CIF-dictionaries/cif_core.dic
dictionary named 'cif_core.dic' version 2.4.1 from 2010-06-29.

Automatic conversion script
Id: cif_fix_values 1715 2011-07-08 13:25:40Z adriana 
;
_cod_original_cell_volume 1156.2(8)
_cod_original_sg_symbol_H-M P-1
_cod_database_code 4505584

loop_
_symmetry_equiv_pos_as_xyz
'x, y, z'
'-x, -y, -z'

loop_
_atom_site_label
_atom_site_type_symbol
_atom_site_fract_x
_atom_site_fract_y
_atom_site_fract_z
_atom_site_U_iso_or_equiv
_atom_site_adp_type
_atom_site_occupancy
_atom_site_symmetry_multiplicity
_atom_site_calc_flag
_atom_site_refinement_flags
Co1 Co 0.55185(5) 0.73855(4) 0.46103(3) 0.01018(13) Uani 1 1 d .
Co2 Co 0.50777(5) 1.01920(4) 0.61212(3) 0.00960(13) Uani 1 1 d .
O1 O 0.7811(3) 0.7191(2) 0.52977(17) 0.0143(5) Uani 1 1 d .
H1 H 0.8591 0.7255 0.4928 0.021 Uiso 1 1 calc R
O2 O 0.4584(3) 0.5273(2) 0.40181(16) 0.0165(5) Uani 1 1 d .
H2 H 0.3749 0.4868 0.4305 0.025 Uiso 1 1 calc R
O3 O 0.6244(3) 0.9381(2) 0.50343(15) 0.0112(5) Uani 1 1 d .
O4 O 0.6956(3) 0.7490(2) 0.34607(15) 0.0151(5) Uani 1 1 d .
O5 O 0.6118(3) 0.8962(2) 0.27756(15) 0.0142(5) Uani 1 1 d .
O6 O 0.3386(3) 0.77921(19) 0.38901(14) 0.0117(4) Uani 1 1 d .
O7 O 0.0800(3) 0.7935(2) 0.43465(15) 0.0162(5) Uani 1 1 d .
O8 O 0.9006(3) 0.6219(2) -0.12768(15) 0.0141(5) Uani 1 1 d .
O9 O -0.3874(3) 0.3297(2) 0.43417(14) 0.0126(4) Uani 1 1 d .
O10 O -0.3111(3) 0.1569(2) 0.36736(15) 0.0133(5) Uani 1 1 d .
O11 O 0.0090(4) 0.9591(3) 0.6223(2) 0.0278(6) Uani 1 1 d .
N1 N 0.6709(3) 1.0003(2) 0.72498(18) 0.0129(5) Uani 1 1 d .
C1 C 0.6633(4) 0.7975(3) 0.2752(2) 0.0118(6) Uani 1 1 d .
C2 C 0.6874(4) 0.7293(3) 0.1807(2) 0.0135(6) Uani 1 1 d .
C3 C 0.6313(4) 0.7637(3) 0.0982(2) 0.0157(7) Uani 1 1 d .
H3 H 0.5817 0.8311 0.1017 0.019 Uiso 1 1 calc R
C4 C 0.6487(4) 0.6986(3) 0.0120(2) 0.0175(7) Uani 1 1 d .
H4 H 0.6083 0.7211 -0.0421 0.021 Uiso 1 1 calc R
C5 C 0.7259(4) 0.5996(3) 0.0047(2) 0.0133(6) Uani 1 1 d .
C6 C 0.7818(4) 0.5650(3) 0.0870(2) 0.0158(7) Uani 1 1 d .
H6 H 0.8335 0.4988 0.0832 0.019 Uiso 1 1 calc R
C7 C 0.7610(4) 0.6283(3) 0.1742(2) 0.0153(7) Uani 1 1 d .
H7 H 0.7964 0.6030 0.2285 0.018 Uiso 1 1 calc R
C8 C 0.7495(4) 0.5320(3) -0.0900(2) 0.0169(7) Uani 1 1 d .
H8A H 0.7697 0.4491 -0.0840 0.020 Uiso 1 1 calc R
H8B H 0.6441 0.5120 -0.1314 0.020 Uiso 1 1 calc R
C9 C 0.1708(4) 0.7306(3) 0.3964(2) 0.0117(6) Uani 1 1 d .
C10 C 0.0837(4) 0.5889(3) 0.3497(2) 0.0119(6) Uani 1 1 d .
C11 C 0.1470(4) 0.5471(3) 0.2661(2) 0.0122(6) Uani 1 1 d .
H11 H 0.2488 0.6028 0.2438 0.015 Uiso 1 1 calc R
C12 C 0.0572(4) 0.4217(3) 0.2161(2) 0.0124(6) Uani 1 1 d .
C13 C -0.0840(4) 0.3322(3) 0.2543(2) 0.0124(6) Uani 1 1 d .
H13 H -0.1380 0.2458 0.2233 0.015 Uiso 1 1 calc R
C14 C -0.1426(4) 0.3738(3) 0.3390(2) 0.0125(6) Uani 1 1 d .
C15 C -0.0643(4) 0.5034(3) 0.3854(2) 0.0109(6) Uani 1 1 d .
H15 H -0.1103 0.5325 0.4396 0.013 Uiso 1 1 calc R
C16 C -0.2923(4) 0.2773(3) 0.3834(2) 0.0108(6) Uani 1 1 d .
C17 C 0.7527(4) 1.1044(3) 0.7921(2) 0.0184(7) Uani 1 1 d .
H17 H 0.7413 1.1864 0.7860 0.022 Uiso 1 1 calc R
C18 C 0.8517(4) 1.0971(3) 0.8689(2) 0.0199(7) Uani 1 1 d .
H18 H 0.9053 1.1727 0.9127 0.024 Uiso 1 1 calc R
C19 C 0.8713(4) 0.9756(3) 0.8808(2) 0.0159(7) Uani 1 1 d .
C20 C 0.7876(4) 0.8682(3) 0.8107(2) 0.0156(7) Uani 1 1 d .
H20 H 0.7986 0.7854 0.8141 0.019 Uiso 1 1 calc R
C21 C 0.6888(4) 0.8840(3) 0.7363(2) 0.0142(6) Uani 1 1 d .
H21 H 0.6318 0.8099 0.6920 0.017 Uiso 1 1 calc R
C22 C 0.9727(4) 0.9576(3) 0.9607(2) 0.0168(7) Uani 1 1 d .
H22 H 1.0011 0.8798 0.9556 0.020 Uiso 1 1 calc R
H23 H 0.020(9) 1.047(8) 0.627(5) 0.13(3) Uiso 1 1 d .
H24 H 0.092(6) 0.950(4) 0.641(3) 0.031(13) Uiso 1 1 d .
H25 H 0.522(6) 0.490(4) 0.405(3) 0.043(15) Uiso 1 1 d .
H12A H 0.816(6) 0.776(4) 0.558(3) 0.030(14) Uiso 1 1 d .
H11A H 0.708(5) 0.972(4) 0.506(3) 0.017(12) Uiso 1 1 d .

loop_
_atom_site_aniso_label
_atom_site_aniso_U_11
_atom_site_aniso_U_22
_atom_site_aniso_U_33
_atom_site_aniso_U_23
_atom_site_aniso_U_13
_atom_site_aniso_U_12
Co1 0.0112(2) 0.0095(2) 0.0103(2) 0.00179(16) 0.00219(16) 0.00400(16)
Co2 0.0105(2) 0.0087(2) 0.0097(2) 0.00163(16) 0.00166(16) 0.00324(16)
O1 0.0133(11) 0.0130(12) 0.0158(12) 0.0001(10) 0.0024(9) 0.0040(10)
O2 0.0164(12) 0.0150(12) 0.0204(13) 0.0042(9) 0.0051(10) 0.0075(10)
O3 0.0090(12) 0.0109(11) 0.0138(12) 0.0019(9) 0.0015(9) 0.0034(10)
O4 0.0139(11) 0.0219(12) 0.0124(11) 0.0036(9) 0.0024(9) 0.0095(9)
O5 0.0182(11) 0.0120(11) 0.0134(11) 0.0020(9) 0.0049(9) 0.0061(9)
O6 0.0108(10) 0.0103(10) 0.0139(11) 0.0032(8) 0.0005(8) 0.0030(8)
O7 0.0123(11) 0.0137(11) 0.0205(12) -0.0025(9) 0.0049(9) 0.0034(9)
O8 0.0160(11) 0.0105(10) 0.0141(11) 0.0005(9) 0.0063(9) 0.0021(9)
O9 0.0105(10) 0.0140(11) 0.0136(11) 0.0029(9) 0.0046(9) 0.0038(9)
O10 0.0148(11) 0.0101(11) 0.0135(11) 0.0020(8) 0.0026(9) 0.0024(8)
O11 0.0162(14) 0.0255(15) 0.0358(16) -0.0075(12) -0.0014(12) 0.0039(11)
N1 0.0138(13) 0.0118(13) 0.0127(13) 0.0022(10) 0.0001(10) 0.0038(10)
C1 0.0058(14) 0.0116(15) 0.0147(16) 0.0005(12) 0.0027(12) -0.0013(12)
C2 0.0124(15) 0.0108(15) 0.0141(16) 0.0010(12) 0.0043(12) -0.0001(12)
C3 0.0183(16) 0.0117(15) 0.0190(17) 0.0029(13) 0.0034(13) 0.0070(13)
C4 0.0206(17) 0.0179(17) 0.0139(16) 0.0068(13) 0.0025(13) 0.0046(13)
C5 0.0111(15) 0.0129(15) 0.0120(16) -0.0008(12) 0.0048(12) -0.0002(12)
C6 0.0172(16) 0.0130(15) 0.0168(17) 0.0002(13) 0.0029(13) 0.0051(13)
C7 0.0153(16) 0.0202(17) 0.0119(16) 0.0025(13) 0.0005(12) 0.0081(13)
C8 0.0184(16) 0.0153(16) 0.0143(17) 0.0020(13) 0.0046(13) 0.0018(13)
C9 0.0133(15) 0.0133(15) 0.0095(15) 0.0045(12) 0.0015(12) 0.0046(12)
C10 0.0124(15) 0.0135(15) 0.0115(15) 0.0034(12) -0.0008(12) 0.0062(12)
C11 0.0098(14) 0.0139(15) 0.0137(16) 0.0033(12) 0.0014(12) 0.0046(12)
C12 0.0142(15) 0.0115(15) 0.0124(16) 0.0022(12) 0.0008(12) 0.0053(12)
C13 0.0117(15) 0.0097(14) 0.0151(16) -0.0010(12) -0.0007(12) 0.0040(12)
C14 0.0124(15) 0.0135(15) 0.0138(16) 0.0052(12) 0.0008(12) 0.0058(12)
C15 0.0104(14) 0.0129(15) 0.0103(15) 0.0021(12) 0.0008(12) 0.0051(12)
C16 0.0114(15) 0.0130(15) 0.0076(15) -0.0001(12) -0.0034(12) 0.0043(12)
C17 0.0227(17) 0.0125(16) 0.0183(17) 0.0015(13) -0.0013(14) 0.0039(13)
C18 0.0212(17) 0.0164(17) 0.0189(18) 0.0000(13) -0.0060(14) 0.0036(14)
C19 0.0123(15) 0.0188(16) 0.0147(16) 0.0050(13) 0.0005(12) 0.0017(13)
C20 0.0182(16) 0.0134(16) 0.0175(17) 0.0055(13) 0.0025(13) 0.0070(13)
C21 0.0151(15) 0.0128(15) 0.0141(16) 0.0019(12) 0.0009(12) 0.0038(12)
C22 0.0177(16) 0.0161(16) 0.0173(16) 0.0060(12) 0.0013(13) 0.0054(13)

loop_
_atom_type_symbol
_atom_type_description
_atom_type_scat_dispersion_real
_atom_type_scat_dispersion_imag
_atom_type_scat_source
C C 0.0033 0.0016 'International Tables Vol C Tables 4.2.6.8 and 6.1.1.4'
H H 0.0000 0.0000 'International Tables Vol C Tables 4.2.6.8 and 6.1.1.4'
N N 0.0061 0.0033 'International Tables Vol C Tables 4.2.6.8 and 6.1.1.4'
O O 0.0106 0.0060 'International Tables Vol C Tables 4.2.6.8 and 6.1.1.4'
Co Co 0.3494 0.9721 'International Tables Vol C Tables 4.2.6.8 and 6.1.1.4'

loop_
_geom_angle_atom_site_label_1
_geom_angle_atom_site_label_2
_geom_angle_atom_site_label_3
_geom_angle
_geom_angle_site_symmetry_1
_geom_angle_site_symmetry_3
O4 Co1 O3 96.57(9) . .
O4 Co1 O9 163.63(9) . 2_566
O3 Co1 O9 99.78(9) . 2_566
O4 Co1 O1 84.29(9) . .
O3 Co1 O1 94.37(10) . .
O9 Co1 O1 93.90(9) 2_566 .
O4 Co1 O6 92.84(9) . .
O3 Co1 O6 80.52(9) . .
O9 Co1 O6 90.37(9) 2_566 .
O1 Co1 O6 173.84(8) . .
O4 Co1 O2 80.98(9) . .
O3 Co1 O2 173.63(9) . .
O9 Co1 O2 82.80(9) 2_566 .
O1 Co1 O2 91.25(10) . .
O6 Co1 O2 93.69(9) . .
O3 Co2 O10 97.47(9) . 2_566
O3 Co2 O6 97.13(9) . 2_676
O10 Co2 O6 164.57(8) 2_566 2_676
O3 Co2 O5 179.37(8) . 2_676
O10 Co2 O5 82.92(9) 2_566 2_676
O6 Co2 O5 82.43(8) 2_676 2_676
O3 Co2 O3 81.28(10) . 2_676
O10 Co2 O3 97.70(9) 2_566 2_676
O6 Co2 O3 79.66(9) 2_676 2_676
O5 Co2 O3 98.19(9) 2_676 2_676
O3 Co2 N1 97.17(10) . .
O10 Co2 N1 90.32(9) 2_566 .
O6 Co2 N1 92.76(9) 2_676 .
O5 Co2 N1 83.32(10) 2_676 .
O3 Co2 N1 171.96(10) 2_676 .
Co1 O3 Co2 122.32(12) . .
Co1 O3 Co2 96.38(10) . 2_676
Co2 O3 Co2 98.72(10) . 2_676
C1 O4 Co1 123.24(19) . .
C1 O5 Co2 128.42(19) . 2_676
C9 O6 Co2 127.46(19) . 2_676
C9 O6 Co1 128.95(18) . .
Co2 O6 Co1 92.88(8) 2_676 .
C12 O8 C8 116.4(2) 2_665 .
C16 O9 Co1 131.60(19) . 2_566
C16 O10 Co2 135.2(2) . 2_566
C21 N1 C17 116.3(3) . .
C21 N1 Co2 122.2(2) . .
C17 N1 Co2 121.4(2) . .
O5 C1 O4 125.4(3) . .
O5 C1 C2 118.0(3) . .
O4 C1 C2 116.6(3) . .
C7 C2 C3 119.0(3) . .
C7 C2 C1 120.4(3) . .
C3 C2 C1 120.6(3) . .
C4 C3 C2 120.5(3) . .
C3 C4 C5 121.0(3) . .
C4 C5 C6 118.6(3) . .
C4 C5 C8 120.5(3) . .
C6 C5 C8 120.9(3) . .
C7 C6 C5 120.7(3) . .
C6 C7 C2 120.2(3) . .
O8 C8 C5 107.5(2) . .
O7 C9 O6 124.6(3) . .
O7 C9 C10 120.1(3) . .
O6 C9 C10 115.3(3) . .
C11 C10 C15 120.2(3) . .
C11 C10 C9 118.5(3) . .
C15 C10 C9 121.2(3) . .
C12 C11 C10 119.7(3) . .
O8 C12 C11 123.4(3) 2_665 .
O8 C12 C13 116.4(3) 2_665 .
C11 C12 C13 120.3(3) . .
C14 C13 C12 119.1(3) . .
C13 C14 C15 121.0(3) . .
C13 C14 C16 120.2(3) . .
C15 C14 C16 118.8(3) . .
C14 C15 C10 119.2(3) . .
O10 C16 O9 126.4(3) . .
O10 C16 C14 118.0(3) . .
O9 C16 C14 115.7(3) . .
N1 C17 C18 124.2(3) . .
C17 C18 C19 119.6(3) . .
C18 C19 C20 116.0(3) . .
C18 C19 C22 123.6(3) . .
C20 C19 C22 120.4(3) . .
C21 C20 C19 120.6(3) . .
N1 C21 C20 123.3(3) . .
C22 C22 C19 125.6(4) 2_777 .

loop_
_geom_bond_atom_site_label_1
_geom_bond_atom_site_label_2
_geom_bond_distance
_geom_bond_site_symmetry_2
Co1 O4 2.028(2) .
Co1 O3 2.030(2) .
Co1 O9 2.068(2) 2_566
Co1 O1 2.152(3) .
Co1 O6 2.174(2) .
Co1 O2 2.186(2) .
Co2 O3 2.076(2) .
Co2 O10 2.084(2) 2_566
Co2 O6 2.111(2) 2_676
Co2 O5 2.124(2) 2_676
Co2 O3 2.135(2) 2_676
Co2 N1 2.139(3) .
O3 Co2 2.135(2) 2_676
O4 C1 1.266(4) .
O5 C1 1.254(4) .
O5 Co2 2.124(2) 2_676
O6 C9 1.283(4) .
O6 Co2 2.111(2) 2_676
O7 C9 1.237(4) .
O8 C12 1.385(4) 2_665
O8 C8 1.443(4) .
O9 C16 1.275(4) .
O9 Co1 2.068(2) 2_566
O10 C16 1.242(4) .
O10 Co2 2.084(2) 2_566
N1 C21 1.333(4) .
N1 C17 1.349(4) .
C1 C2 1.505(4) .
C2 C7 1.390(4) .
C2 C3 1.398(4) .
C3 C4 1.374(5) .
C4 C5 1.390(4) .
C5 C6 1.396(4) .
C5 C8 1.503(4) .
C6 C7 1.387(4) .
C9 C10 1.505(4) .
C10 C11 1.391(4) .
C10 C15 1.394(4) .
C11 C12 1.391(4) .
C12 O8 1.385(4) 2_665
C12 C13 1.396(4) .
C13 C14 1.386(4) .
C14 C15 1.393(4) .
C14 C16 1.518(4) .
C17 C18 1.374(4) .
C18 C19 1.398(5) .
C19 C20 1.398(4) .
C19 C22 1.466(4) .
C20 C21 1.381(4) .
C22 C22 1.323(6) 2_777

loop_
_geom_torsion_atom_site_label_1
_geom_torsion_atom_site_label_2
_geom_torsion_atom_site_label_3
_geom_torsion_atom_site_label_4
_geom_torsion
_geom_torsion_site_symmetry_1
_geom_torsion_site_symmetry_4
O4 Co1 O3 Co2 172.01(12) . .
O9 Co1 O3 Co2 -8.52(14) 2_566 .
O1 Co1 O3 Co2 -103.25(14) . .
O6 Co1 O3 Co2 80.21(13) . .
O2 Co1 O3 Co2 105.0(8) . .
O4 Co1 O3 Co2 67.46(10) . 2_676
O9 Co1 O3 Co2 -113.07(10) 2_566 2_676
O1 Co1 O3 Co2 152.20(9) . 2_676
O6 Co1 O3 Co2 -24.34(9) . 2_676
O2 Co1 O3 Co2 0.4(9) . 2_676
O10 Co2 O3 Co1 -6.60(14) 2_566 .
O6 Co2 O3 Co1 178.37(12) 2_676 .
O5 Co2 O3 Co1 -135(8) 2_676 .
O3 Co2 O3 Co1 -103.30(16) 2_676 .
N1 Co2 O3 Co1 84.66(14) . .
O10 Co2 O3 Co2 96.70(10) 2_566 2_676
O6 Co2 O3 Co2 -78.33(10) 2_676 2_676
O5 Co2 O3 Co2 -32(8) 2_676 2_676
O3 Co2 O3 Co2 0.0 2_676 2_676
N1 Co2 O3 Co2 -172.04(9) . 2_676
O3 Co1 O4 C1 -66.5(2) . .
O9 Co1 O4 C1 115.3(3) 2_566 .
O1 Co1 O4 C1 -160.3(2) . .
O6 Co1 O4 C1 14.3(2) . .
O2 Co1 O4 C1 107.6(2) . .
O4 Co1 O6 C9 142.9(2) . .
O3 Co1 O6 C9 -121.0(3) . .
O9 Co1 O6 C9 -21.1(2) 2_566 .
O1 Co1 O6 C9 -155.1(7) . .
O2 Co1 O6 C9 61.7(2) . .
O4 Co1 O6 Co2 -71.68(9) . 2_676
O3 Co1 O6 Co2 24.51(9) . 2_676
O9 Co1 O6 Co2 124.37(8) 2_566 2_676
O1 Co1 O6 Co2 -9.6(8) . 2_676
O2 Co1 O6 Co2 -152.82(9) . 2_676
O3 Co2 N1 C21 -54.9(2) . .
O10 Co2 N1 C21 42.7(2) 2_566 .
O6 Co2 N1 C21 -152.4(2) 2_676 .
O5 Co2 N1 C21 125.5(2) 2_676 .
O3 Co2 N1 C21 -133.2(6) 2_676 .
O3 Co2 N1 C17 129.4(2) . .
O10 Co2 N1 C17 -133.1(2) 2_566 .
O6 Co2 N1 C17 31.8(2) 2_676 .
O5 Co2 N1 C17 -50.2(2) 2_676 .
O3 Co2 N1 C17 51.1(8) 2_676 .
Co2 O5 C1 O4 -19.1(4) 2_676 .
Co2 O5 C1 C2 160.21(19) 2_676 .
Co1 O4 C1 O5 36.9(4) . .
Co1 O4 C1 C2 -142.4(2) . .
O5 C1 C2 C7 173.5(3) . .
O4 C1 C2 C7 -7.1(4) . .
O5 C1 C2 C3 -8.5(4) . .
O4 C1 C2 C3 170.9(3) . .
C7 C2 C3 C4 -0.1(4) . .
C1 C2 C3 C4 -178.1(3) . .
C2 C3 C4 C5 -1.5(5) . .
C3 C4 C5 C6 1.5(4) . .
C3 C4 C5 C8 -178.1(3) . .
C4 C5 C6 C7 -0.1(4) . .
C8 C5 C6 C7 179.5(3) . .
C5 C6 C7 C2 -1.4(5) . .
C3 C2 C7 C6 1.5(4) . .
C1 C2 C7 C6 179.5(3) . .
C12 O8 C8 C5 -179.0(2) 2_665 .
C4 C5 C8 O8 77.5(3) . .
C6 C5 C8 O8 -102.1(3) . .
Co2 O6 C9 O7 -25.7(4) 2_676 .
Co1 O6 C9 O7 108.8(3) . .
Co2 O6 C9 C10 151.1(2) 2_676 .
Co1 O6 C9 C10 -74.4(3) . .
O7 C9 C10 C11 141.5(3) . .
O6 C9 C10 C11 -35.4(4) . .
O7 C9 C10 C15 -34.3(4) . .
O6 C9 C10 C15 148.8(3) . .
C15 C10 C11 C12 2.9(4) . .
C9 C10 C11 C12 -173.0(3) . .
C10 C11 C12 O8 172.7(3) . 2_665
C10 C11 C12 C13 -7.0(4) . .
O8 C12 C13 C14 -174.5(3) 2_665 .
C11 C12 C13 C14 5.2(4) . .
C12 C13 C14 C15 0.9(4) . .
C12 C13 C14 C16 -178.2(3) . .
C13 C14 C15 C10 -5.0(4) . .
C16 C14 C15 C10 174.1(3) . .
C11 C10 C15 C14 3.1(4) . .
C9 C10 C15 C14 178.9(3) . .
Co2 O10 C16 O9 12.3(5) 2_566 .
Co2 O10 C16 C14 -167.60(19) 2_566 .
Co1 O9 C16 O10 20.8(4) 2_566 .
Co1 O9 C16 C14 -159.26(19) 2_566 .
C13 C14 C16 O10 29.0(4) . .
C15 C14 C16 O10 -150.2(3) . .
C13 C14 C16 O9 -151.0(3) . .
C15 C14 C16 O9 29.9(4) . .
C21 N1 C17 C18 0.5(5) . .
Co2 N1 C17 C18 176.5(3) . .
N1 C17 C18 C19 -0.3(5) . .
C17 C18 C19 C20 0.8(5) . .
C17 C18 C19 C22 -179.4(3) . .
C18 C19 C20 C21 -1.6(5) . .
C22 C19 C20 C21 178.6(3) . .
C17 N1 C21 C20 -1.4(4) . .
Co2 N1 C21 C20 -177.3(2) . .
C19 C20 C21 N1 2.0(5) . .
C18 C19 C22 C22 14.3(6) . 2_777
C20 C19 C22 C22 -165.8(4) . 2_777
